data_4513866
loop_
_publ_author_name
'Casanova, Noelia'
'Del Rio, Karina P.'
'Garc\'ia-Fandi\~no, Rebeca'
'Mascare\~nas, Jos\'e L'
'Gul\'ias, Mois\'es'

_publ_section_title
;
 Palladium(II)-Catalyzed Annulation between ortho-Alkenylphenols and
 Allenes. Key Role of the Metal Geometry in Determining the Reaction
 Outcome.
;
_journal_issue 5
_journal_name_full 'ACS catalysis'
_journal_page_first 3349
_journal_page_last 3353
_journal_paper_doi 10.1021/acscatal.6b00739
_journal_volume 6
_journal_year 2016
_chemical_formula_moiety '2(C18 H16 O)'
_chemical_formula_sum 'C36 H32 O2'
_chemical_formula_weight 496.65
_space_group_crystal_system monoclinic
_space_group_IT_number 14
_space_group_name_Hall '-P 2ybc'
_space_group_name_H-M_alt 'P 1 21/c 1'
_symmetry_Int_Tables_number 14
_symmetry_space_group_name_Hall '-P 2ybc'
_symmetry_space_group_name_H-M 'P 1 21/c 1'
_atom_sites_solution_primary iterative
_audit_creation_date 2015-04-01
_audit_creation_method
;
Olex2 1.2
(compiled 2014.05.21 svn.r2940 for OlexSys, GUI svn.r4846)
;
_cell_angle_alpha 90
_cell_angle_beta 95.373(7)
_cell_angle_gamma 90
_cell_formula_units_Z 2
_cell_length_a 9.4194(13)
_cell_length_b 7.0858(9)
_cell_length_c 19.435(3)
_cell_volume 1291.5(3)
_computing_molecular_graphics 'Olex2 (Dolomanov et al., 2009)'
_computing_publication_material 'Olex2 (Dolomanov et al., 2009)'
_computing_structure_refinement 'olex2.refine (Bourhis et al., 2013)'
_computing_structure_solution 'olex2.solve (Bourhis et al., 2013)'
_diffrn_ambient_temperature 100.0
_diffrn_measured_fraction_theta_full 1.0000
_diffrn_measured_fraction_theta_max 1.0000
_diffrn_radiation_type 'Mo K\a'
_diffrn_radiation_wavelength 0.71073
_diffrn_reflns_av_R_equivalents 0.0599
_diffrn_reflns_av_unetI/netI 0.0447
_diffrn_reflns_limit_h_max 11
_diffrn_reflns_limit_h_min -11
_diffrn_reflns_limit_k_max 8
_diffrn_reflns_limit_k_min -8
_diffrn_reflns_limit_l_max 24
_diffrn_reflns_limit_l_min -24
_diffrn_reflns_number 16732
_diffrn_reflns_theta_full 26.0000
_diffrn_reflns_theta_max 26.37
_diffrn_reflns_theta_min 2.11
_exptl_absorpt_coefficient_mu 0.077
_exptl_crystal_density_diffrn 1.2771
_exptl_crystal_F_000 528.2329
_refine_diff_density_max 0.2469
_refine_diff_density_min -0.2905
_refine_diff_density_rms 0.0658
_refine_ls_d_res_high 0.8002
_refine_ls_d_res_low 9.6747
_refine_ls_goodness_of_fit_ref 1.0091
_refine_ls_hydrogen_treatment constr
_refine_ls_matrix_type full
_refine_ls_number_constraints 29
_refine_ls_number_parameters 172
_refine_ls_number_reflns 2636
_refine_ls_number_restraints 0
_refine_ls_restrained_S_all 1.0091
_refine_ls_R_factor_all 0.0637
_refine_ls_R_factor_gt 0.0394
_refine_ls_shift/su_max 0.0000
_refine_ls_shift/su_mean 0.0000
_refine_ls_structure_factor_coef Fsqd
_refine_ls_weighting_details 'w=1/[\s^2^(Fo^2^)+(0.0422P)^2^+0.3254P] where P=(Fo^2^+2Fc^2^)/3'
_refine_ls_weighting_scheme calc
_refine_ls_wR_factor_gt 0.0877
_refine_ls_wR_factor_ref 0.1010
_reflns_Friedel_coverage 0.0
_reflns_limit_h_max 11
_reflns_limit_h_min -11
_reflns_limit_k_max 8
_reflns_limit_k_min 0
_reflns_limit_l_max 24
_reflns_limit_l_min 0
_reflns_number_gt 1881
_reflns_number_total 2636
_reflns_threshold_expression I>=2u(I)
_cod_data_source_file cs6b00739_si_003.cif
_cod_data_source_block nc439_1n
_cod_depositor_comments
;Adding full bibliography for 4513865--4513867.cif.

 Adding full bibliography for 4513865--4513867.cif.
;
_cod_original_cell_volume 1291.4(3)
_cod_database_code 4513866
_olex2_refinement_description
;
1. Fixed Uiso
 At 1.2 times of:
  All C(H) groups, All C(H,H) groups
 At 1.5 times of:
  All C(H,H,H) groups
2.a Secondary CH2 refined with riding coordinates:
 C15(H15a,H15b)
2.b Aromatic/amide H refined with riding coordinates:
 C6(H6), C18(H18), C13(H13), C12(H12), C10(H10), C17(H17), C16(H16), C9(H9),
 C7(H7), C5(H5), C14(H14)
2.c Idealised Me refined as rotating group:
 C19(H19a,H19b,H19c)
;
_olex2_submission_special_instructions 'No special instructions were received'

loop_
_space_group_symop_id
_space_group_symop_operation_xyz
1 x,y,z
2 -x,y+1/2,-z+1/2
3 -x,-y,-z
4 x,-y-1/2,z-1/2

loop_
_atom_site_label
_atom_site_type_symbol
_atom_site_fract_x
_atom_site_fract_y
_atom_site_fract_z
_atom_site_U_iso_or_equiv
_atom_site_adp_type
_atom_site_occupancy
_atom_site_refinement_flags_posn
O1 O 0.79363(11) 0.70992(15) 0.34474(5) 0.0192(3) Uani 1.000000 .
C2 C 0.80136(16) 0.7661(2) 0.27715(8) 0.0191(4) Uani 1.000000 .
C3 C 0.68037(16) 0.8231(2) 0.23466(8) 0.0174(3) Uani 1.000000 .
C4 C 0.53229(16) 0.8115(2) 0.25417(8) 0.0172(3) Uani 1.000000 .
C5 C 0.48986(16) 0.8048(2) 0.31862(8) 0.0173(3) Uani 1.000000 .
C6 C 0.93516(16) 0.7577(2) 0.25316(8) 0.0219(4) Uani 1.000000 .
C7 C 0.25385(16) 0.8893(2) 0.42417(8) 0.0194(4) Uani 1.000000 .
C8 C 0.36413(16) 0.7868(2) 0.45985(8) 0.0174(3) Uani 1.000000 .
C9 C 0.11497(16) 0.8691(2) 0.44021(8) 0.0212(4) Uani 1.000000 .
C10 C 0.32983(16) 0.6671(2) 0.51314(8) 0.0189(4) Uani 1.000000 .
C11 C 0.57158(16) 0.8183(2) 0.38544(8) 0.0168(3) Uani 1.000000 .
C12 C 0.70413(17) 0.8797(2) 0.16710(8) 0.0203(4) Uani 1.000000 .
C13 C 0.83776(18) 0.8758(2) 0.14344(9) 0.0244(4) Uani 1.000000 .
C14 C 0.51468(16) 0.8040(2) 0.44650(8) 0.0181(3) Uani 1.000000 .
C15 C 0.72887(16) 0.8475(2) 0.38662(8) 0.0189(4) Uani 1.000000 .
C16 C 0.08252(17) 0.7475(2) 0.49254(8) 0.0213(4) Uani 1.000000 .
C17 C 0.19065(17) 0.6465(2) 0.52918(8) 0.0206(4) Uani 1.000000 .
C18 C 0.95371(18) 0.8114(2) 0.18602(9) 0.0248(4) Uani 1.000000 .
C19 C 0.41747(16) 0.8026(2) 0.19490(8) 0.0210(4) Uani 1.000000 .
H6 H 1.01451(16) 0.7150(2) 0.28286(8) 0.0262(4) Uiso 1.000000 R
H18 H 1.04520(18) 0.8041(2) 0.16936(9) 0.0298(5) Uiso 1.000000 R
H13 H 0.85017(18) 0.9173(2) 0.09791(9) 0.0293(5) Uiso 1.000000 R
H12 H 0.62547(17) 0.9220(2) 0.13686(8) 0.0244(4) Uiso 1.000000 R
H10 H 0.40361(16) 0.5986(2) 0.53880(8) 0.0227(4) Uiso 1.000000 R
H17 H 0.16928(17) 0.5635(2) 0.56517(8) 0.0247(4) Uiso 1.000000 R
H16 H -0.01334(17) 0.7336(2) 0.50317(8) 0.0255(4) Uiso 1.000000 R
H9 H 0.04100(16) 0.9390(2) 0.41525(8) 0.0254(4) Uiso 1.000000 R
H7 H 0.27467(16) 0.9737(2) 0.38850(8) 0.0233(4) Uiso 1.000000 R
H5 H 0.39016(16) 0.7887(2) 0.32045(8) 0.0208(4) Uiso 1.000000 R
H14 H 0.58120(16) 0.8053(2) 0.48638(8) 0.0217(4) Uiso 1.000000 R
H15a H 0.77265(16) 0.8385(2) 0.43484(8) 0.0227(4) Uiso 1.000000 R
H15b H 0.74766(16) 0.9757(2) 0.36934(8) 0.0227(4) Uiso 1.000000 R
H19a H 0.4061(7) 0.9272(4) 0.1732(3) 0.0315(5) Uiso 1.000000 GR
H19b H 0.4443(5) 0.7105(10) 0.1608(3) 0.0315(5) Uiso 1.000000 GR
H19c H 0.3273(3) 0.7642(14) 0.21214(11) 0.0315(5) Uiso 1.000000 GR

loop_
_atom_site_aniso_label
_atom_site_aniso_U_11
_atom_site_aniso_U_22
_atom_site_aniso_U_33
_atom_site_aniso_U_12
_atom_site_aniso_U_13
_atom_site_aniso_U_23
O1 0.0234(6) 0.0172(6) 0.0171(6) 0.0036(4) 0.0017(5) 0.0028(4)
C2 0.0286(8) 0.0110(8) 0.0179(8) -0.0015(6) 0.0024(7) 0.0004(6)
C3 0.0243(8) 0.0090(8) 0.0188(9) 0.0000(6) 0.0008(7) -0.0023(6)
C4 0.0237(8) 0.0091(8) 0.0179(8) 0.0001(6) -0.0030(7) 0.0006(6)
C5 0.0188(7) 0.0116(8) 0.0209(8) -0.0001(6) -0.0016(6) 0.0016(6)
C6 0.0227(8) 0.0173(9) 0.0253(9) 0.0007(6) 0.0009(7) 0.0007(7)
C7 0.0272(9) 0.0151(8) 0.0159(8) 0.0008(6) 0.0014(7) 0.0005(6)
C8 0.0244(8) 0.0134(8) 0.0139(8) 0.0006(6) 0.0000(6) -0.0041(6)
C9 0.0234(8) 0.0202(9) 0.0191(9) 0.0032(6) -0.0019(7) -0.0009(6)
C10 0.0257(8) 0.0173(9) 0.0131(8) 0.0032(6) -0.0020(7) -0.0007(6)
C11 0.0211(8) 0.0099(8) 0.0187(8) 0.0002(6) -0.0016(6) -0.0005(6)
C12 0.0293(9) 0.0126(8) 0.0187(9) 0.0010(6) -0.0001(7) -0.0005(6)
C13 0.0373(10) 0.0171(9) 0.0193(9) -0.0032(7) 0.0052(8) 0.0001(7)
C14 0.0226(8) 0.0138(8) 0.0166(8) 0.0001(6) -0.0046(6) -0.0004(6)
C15 0.0214(8) 0.0194(9) 0.0154(8) 0.0001(6) -0.0010(6) -0.0014(6)
C16 0.0219(8) 0.0207(9) 0.0216(9) -0.0012(6) 0.0041(7) -0.0036(7)
C17 0.0299(9) 0.0172(9) 0.0151(8) -0.0013(6) 0.0046(7) -0.0013(6)
C18 0.0269(9) 0.0209(9) 0.0277(9) -0.0005(7) 0.0086(7) -0.0016(7)
C19 0.0268(8) 0.0158(9) 0.0194(9) 0.0006(6) -0.0030(7) -0.0000(7)

loop_
_atom_type_symbol
_atom_type_scat_dispersion_real
_atom_type_scat_dispersion_imag
_atom_type_scat_Cromer_Mann_a1
_atom_type_scat_Cromer_Mann_a2
_atom_type_scat_Cromer_Mann_a3
_atom_type_scat_Cromer_Mann_a4
_atom_type_scat_Cromer_Mann_b1
_atom_type_scat_Cromer_Mann_b2
_atom_type_scat_Cromer_Mann_b3
_atom_type_scat_Cromer_Mann_b4
_atom_type_scat_Cromer_Mann_c
_atom_type_scat_source
_atom_type_scat_dispersion_source
H 0.00000 0.00000 0.49300 0.32291 0.14019 0.04081 10.51090 26.12570 3.14236 57.79970 0.0030380000826 'International Tables Volume C Table 6.1.1.4 (pp. 500-502)' 'Henke, Gullikson and Davis, At. Data and Nucl. Data Tables, 1993, 54, 2'
C 0.00347 0.00161 2.31000 1.02000 1.58860 0.86500 20.84390 10.20750 0.56870 51.65120 0.215599998832 'International Tables Volume C Table 6.1.1.4 (pp. 500-502)' 'Henke, Gullikson and Davis, At. Data and Nucl. Data Tables, 1993, 54, 2'
O 0.01158 0.00611 3.04850 2.28680 1.54630 0.86700 13.27710 5.70110 0.32390 32.90890 0.250800013542 'International Tables Volume C Table 6.1.1.4 (pp. 500-502)' 'Henke, Gullikson and Davis, At. Data and Nucl. Data Tables, 1993, 54, 2'

loop_
_geom_angle_atom_site_label_1
_geom_angle_atom_site_label_2
_geom_angle_atom_site_label_3
_geom_angle
C15 O1 C2 113.89(11)
C3 C2 O1 122.05(13)
C6 C2 O1 116.00(14)
C6 C2 C3 121.93(14)
C4 C3 C2 124.46(14)
C12 C3 C2 116.03(14)
C12 C3 C4 119.29(14)
C5 C4 C3 127.35(14)
C19 C4 C3 115.63(13)
C19 C4 C5 117.02(13)
C11 C5 C4 130.55(14)
H5 C5 C4 114.73(9)
H5 C5 C11 114.73(8)
C18 C6 C2 120.25(15)
H6 C6 C2 119.87(9)
H6 C6 C18 119.87(10)
C9 C7 C8 120.69(14)
H7 C7 C8 119.66(9)
H7 C7 C9 119.66(9)
C10 C8 C7 118.02(14)
C14 C8 C7 123.63(14)
C14 C8 C10 118.30(14)
C16 C9 C7 120.53(15)
H9 C9 C7 119.74(9)
H9 C9 C16 119.74(9)
C17 C10 C8 121.32(14)
H10 C10 C8 119.34(9)
H10 C10 C17 119.34(9)
C14 C11 C5 124.12(14)
C15 C11 C5 117.75(13)
C15 C11 C14 118.12(14)
C13 C12 C3 122.24(15)
H12 C12 C3 118.88(9)
H12 C12 C13 118.88(10)
C18 C13 C12 120.03(15)
H13 C13 C12 119.98(10)
H13 C13 C18 119.98(9)
C11 C14 C8 129.03(15)
H14 C14 C8 115.48(9)
H14 C14 C11 115.48(9)
C11 C15 O1 111.67(12)
H15a C15 O1 109.29(7)
H15a C15 C11 109.29(8)
H15b C15 O1 109.29(7)
H15b C15 C11 109.29(8)
H15b C15 H15a 107.9
C17 C16 C9 119.67(14)
H16 C16 C9 120.16(9)
H16 C16 C17 120.16(9)
C16 C17 C10 119.76(15)
H17 C17 C10 120.12(9)
H17 C17 C16 120.12(9)
C13 C18 C6 119.43(15)
H18 C18 C6 120.28(10)
H18 C18 C13 120.28(9)
H19a C19 C4 109.5
H19b C19 C4 109.5
H19b C19 H19a 109.5
H19c C19 C4 109.5
H19c C19 H19a 109.5
H19c C19 H19b 109.5

loop_
_geom_bond_atom_site_label_1
_geom_bond_atom_site_label_2
_geom_bond_distance
O1 C2 1.3810(18)
O1 C15 1.4415(18)
C2 C3 1.403(2)
C2 C6 1.385(2)
C3 C4 1.482(2)
C3 C12 1.411(2)
C4 C5 1.351(2)
C4 C19 1.506(2)
C5 C11 1.449(2)
C5 H5 0.9500
C6 C18 1.386(2)
C6 H6 0.9500
C7 C8 1.397(2)
C7 C9 1.380(2)
C7 H7 0.9500
C8 C10 1.400(2)
C8 C14 1.470(2)
C9 C16 1.389(2)
C9 H9 0.9500
C10 C17 1.383(2)
C10 H10 0.9500
C11 C14 1.351(2)
C11 C15 1.494(2)
C12 C13 1.380(2)
C12 H12 0.9500
C13 C18 1.384(2)
C13 H13 0.9500
C14 H14 0.9500
C15 H15a 0.9900
C15 H15b 0.9900
C16 C17 1.386(2)
C16 H16 0.9500
C17 H17 0.9500
C18 H18 0.9500
C19 H19a 0.9800
C19 H19b 0.9800
C19 H19c 0.9800
